data_2227779
loop_
_publ_author_name
'Li, Hong'
'Zhang, Shi Guo'

_publ_section_title
;
 <i>catena</i>-Poly[[(1,10-phenanthroline-\k^2^<i>N</i>,<i>N</i>')copper(I)]-\m-thiocyanato-\k^2^<i>N</i>:<i>S</i>]
;
_journal_coeditor_code LH5123
_journal_issue 10
_journal_name_full 'Acta Crystallographica Section E'
_journal_page_first m1216
_journal_paper_doi 10.1107/S1600536810035002
_journal_volume 66
_journal_year 2010
_chemical_formula_iupac '[Cu (N C S) (C12 H8 N2)]'
_chemical_formula_moiety 'C13 H8 Cu N3 S'
_chemical_formula_sum 'C13 H8 Cu N3 S'
_chemical_formula_weight 301.82
_chemical_name_systematic
;
<i>catena</i>-Poly[[(1,10-phenanthroline-\k^2^<i>N</i>,<i>N</i>')copper(I)]-
\m-thiocyanato-\k^2^<i>N</i>:<i>S</i>]
;
_space_group_IT_number 62
_symmetry_cell_setting orthorhombic
_symmetry_space_group_name_Hall '-P 2ac 2n'
_symmetry_space_group_name_H-M 'P n m a'
_atom_sites_solution_hydrogens geom
_atom_sites_solution_primary direct
_atom_sites_solution_secondary difmap
_audit_creation_method SHELXL-97
_cell_angle_alpha 90.00
_cell_angle_beta 90.00
_cell_angle_gamma 90.00
_cell_formula_units_Z 4
_cell_length_a 7.9744(15)
_cell_length_b 11.948(2)
_cell_length_c 12.956(2)
_cell_measurement_reflns_used 2278
_cell_measurement_temperature 298(2)
_cell_measurement_theta_max 27.8555
_cell_measurement_theta_min 2.319
_cell_volume 1234.4(4)
_computing_cell_refinement 'SAINT (Bruker, 1997)'
_computing_data_collection 'SMART (Bruker, 1997)'
_computing_data_reduction 'SAINT (Bruker, 1997)'
_computing_molecular_graphics 'SHELXTL (Sheldrick, 2008)'
_computing_publication_material 'SHELXTL (Sheldrick, 2008)'
_computing_structure_refinement 'SHELXTL (Sheldrick, 2008)'
_computing_structure_solution 'SHELXTL (Sheldrick, 2008)'
_diffrn_ambient_temperature 298(2)
_diffrn_measured_fraction_theta_full 0.999
_diffrn_measured_fraction_theta_max 0.999
_diffrn_measurement_device_type 'Bruker SMART APEX CCD'
_diffrn_measurement_method '\f and \w scans'
_diffrn_radiation_monochromator graphite
_diffrn_radiation_source 'fine-focus sealed tube'
_diffrn_radiation_type MoK\a
_diffrn_radiation_wavelength 0.71073
_diffrn_reflns_av_R_equivalents 0.0284
_diffrn_reflns_av_sigmaI/netI 0.0228
_diffrn_reflns_limit_h_max 10
_diffrn_reflns_limit_h_min -9
_diffrn_reflns_limit_k_max 15
_diffrn_reflns_limit_k_min -15
_diffrn_reflns_limit_l_max 16
_diffrn_reflns_limit_l_min -5
_diffrn_reflns_number 6226
_diffrn_reflns_theta_full 27.00
_diffrn_reflns_theta_max 27.00
_diffrn_reflns_theta_min 2.32
_exptl_absorpt_coefficient_mu 1.920
_exptl_absorpt_correction_T_max 0.7616
_exptl_absorpt_correction_T_min 0.6665
_exptl_absorpt_correction_type multi-scan
_exptl_absorpt_process_details '(SADABS; Sheldrick, 1996)'
_exptl_crystal_colour red
_exptl_crystal_density_diffrn 1.624
_exptl_crystal_density_method 'not measured'
_exptl_crystal_description block
_exptl_crystal_F_000 608
_exptl_crystal_size_max 0.23
_exptl_crystal_size_mid 0.15
_exptl_crystal_size_min 0.15
_refine_diff_density_max 0.286
_refine_diff_density_min -0.284
_refine_ls_extinction_coef 0.0039(10)
_refine_ls_extinction_expression Fc^*^=kFc[1+0.001xFc^2^\l^3^/sin(2\q)]^-1/4^
_refine_ls_extinction_method 'SHELXTL (Sheldrick, 2008)'
_refine_ls_goodness_of_fit_ref 1.026
_refine_ls_hydrogen_treatment constr
_refine_ls_matrix_type full
_refine_ls_number_parameters 89
_refine_ls_number_reflns 1421
_refine_ls_number_restraints 0
_refine_ls_restrained_S_all 1.026
_refine_ls_R_factor_all 0.0364
_refine_ls_R_factor_gt 0.0280
_refine_ls_shift/su_max 0.001
_refine_ls_shift/su_mean 0.000
_refine_ls_structure_factor_coef Fsqd
_refine_ls_weighting_details 'calc w=1/[\s^2^(Fo^2^)+(0.0508P)^2^] where P=(Fo^2^+2Fc^2^)/3'
_refine_ls_weighting_scheme calc
_refine_ls_wR_factor_gt 0.0771
_refine_ls_wR_factor_ref 0.0798
_reflns_number_gt 1146
_reflns_number_total 1421
_reflns_threshold_expression I>2\s(I)
_cod_data_source_file lh5123.cif
_cod_data_source_block I
_cod_database_code 2227779
_cod_database_fobs_code 2227779

loop_
_symmetry_equiv_pos_as_xyz
'x, y, z'
'-x+1/2, -y, z+1/2'
'-x, y+1/2, -z'
'x+1/2, -y+1/2, -z+1/2'
'-x, -y, -z'
'x-1/2, y, -z-1/2'
'x, -y-1/2, z'
'-x-1/2, y-1/2, z-1/2'

loop_
_atom_site_type_symbol
_atom_site_label
_atom_site_fract_x
_atom_site_fract_y
_atom_site_fract_z
_atom_site_U_iso_or_equiv
_atom_site_adp_type
_atom_site_calc_flag
_atom_site_refinement_flags
_atom_site_occupancy
_atom_site_disorder_assembly
_atom_site_disorder_group
C C1 0.13936(17) 0.68993(15) 1.13076(12) 0.0406(4) Uani d . 1 . .
C C2 0.1011(2) 0.63175(18) 1.22243(13) 0.0543(5) Uani d . 1 . .
C C3 0.0628(3) 0.69444(18) 1.31338(13) 0.0712(6) Uani d . 1 . .
H H3 0.0372 0.6565 1.3740 0.085 Uiso calc R 1 . .
C C4 0.1051(2) 0.51479(18) 1.21873(16) 0.0669(6) Uani d . 1 . .
H H4 0.0792 0.4731 1.2772 0.080 Uiso calc R 1 . .
C C5 0.1468(2) 0.46262(19) 1.12958(17) 0.0648(6) Uani d . 1 . .
H H5 0.1491 0.3849 1.1262 0.078 Uiso calc R 1 . .
C C6 0.1862(2) 0.52657(16) 1.04275(16) 0.0528(5) Uani d . 1 . .
H H6 0.2175 0.4895 0.9826 0.063 Uiso calc R 1 . .
C C7 0.5834(3) 0.7500 0.79202(17) 0.0436(5) Uani d S 1 . .
Cu Cu1 0.23713(4) 0.7500 0.92283(2) 0.04865(16) Uani d S 1 . .
N N1 0.6286(2) 0.7500 0.70801(14) 0.0487(5) Uani d S 1 . .
N N2 0.18111(17) 0.63783(12) 1.04164(11) 0.0412(3) Uani d . 1 . .
S S1 0.52660(9) 0.7500 0.91372(4) 0.0702(3) Uani d S 1 . .

loop_
_atom_site_aniso_label
_atom_site_aniso_U_11
_atom_site_aniso_U_22
_atom_site_aniso_U_33
_atom_site_aniso_U_12
_atom_site_aniso_U_13
_atom_site_aniso_U_23
C1 0.0342(8) 0.0577(10) 0.0300(8) -0.0010(7) 0.0005(6) 0.0033(7)
C2 0.0467(10) 0.0768(13) 0.0392(9) -0.0047(9) 0.0023(8) 0.0131(9)
C3 0.0708(12) 0.1093(18) 0.0335(9) -0.0073(11) 0.0146(9) 0.0111(9)
C4 0.0664(14) 0.0748(15) 0.0593(13) -0.0081(10) -0.0013(10) 0.0283(11)
C5 0.0638(13) 0.0510(11) 0.0796(16) -0.0007(10) -0.0080(12) 0.0169(11)
C6 0.0548(11) 0.0519(11) 0.0517(11) 0.0028(9) -0.0052(9) -0.0009(9)
C7 0.0417(12) 0.0567(15) 0.0323(12) 0.000 -0.0043(10) 0.000
Cu1 0.0589(3) 0.0631(3) 0.0240(2) 0.000 0.00043(12) 0.000
N1 0.0563(13) 0.0619(13) 0.0278(9) 0.000 0.0038(9) 0.000
N2 0.0423(7) 0.0469(8) 0.0345(7) 0.0000(6) -0.0012(6) 0.0021(6)
S1 0.0499(4) 0.1360(8) 0.0245(3) 0.000 0.0024(3) 0.000

loop_
_atom_type_symbol
_atom_type_description
_atom_type_scat_dispersion_real
_atom_type_scat_dispersion_imag
_atom_type_scat_source
C C 0.0033 0.0016 'International Tables Vol C Tables 4.2.6.8 and 6.1.1.4'
H H 0.0000 0.0000 'International Tables Vol C Tables 4.2.6.8 and 6.1.1.4'
N N 0.0061 0.0033 'International Tables Vol C Tables 4.2.6.8 and 6.1.1.4'
S S 0.1246 0.1234 'International Tables Vol C Tables 4.2.6.8 and 6.1.1.4'
Cu Cu 0.3201 1.2651 'International Tables Vol C Tables 4.2.6.8 and 6.1.1.4'

loop_
_geom_angle_atom_site_label_1
_geom_angle_atom_site_label_2
_geom_angle_atom_site_label_3
_geom_angle_site_symmetry_1
_geom_angle_site_symmetry_3
_geom_angle
_geom_angle_publ_flag
N2 C1 C2 . . 123.04(17) ?
N2 C1 C1 . 7_575 117.39(9) ?
C2 C1 C1 . 7_575 119.55(11) ?
C4 C2 C1 . . 117.32(19) ?
C4 C2 C3 . . 123.83(19) ?
C1 C2 C3 . . 118.84(18) ?
C3 C3 C2 7_575 . 121.60(11) ?
C3 C3 H3 7_575 . 119.2 ?
C2 C3 H3 . . 119.2 ?
C5 C4 C2 . . 119.65(19) ?
C5 C4 H4 . . 120.2 ?
C2 C4 H4 . . 120.2 ?
C4 C5 C6 . . 119.4(2) ?
C4 C5 H5 . . 120.3 ?
C6 C5 H5 . . 120.3 ?
N2 C6 C5 . . 123.3(2) ?
N2 C6 H6 . . 118.4 ?
C5 C6 H6 . . 118.4 ?
N1 C7 S1 . . 177.7(2) ?
N1 Cu1 N2 6_557 7_575 123.98(6) ?
N1 Cu1 N2 6_557 . 123.98(6) ?
N2 Cu1 N2 7_575 . 79.80(8) ?
N1 Cu1 S1 6_557 . 114.12(6) ?
N2 Cu1 S1 7_575 . 104.55(4) ?
N2 Cu1 S1 . . 104.55(4) ?
C7 N1 Cu1 . 6_657 171.3(2) ?
C6 N2 C1 . . 117.26(16) ?
C6 N2 Cu1 . . 129.99(13) ?
C1 N2 Cu1 . . 112.71(11) ?
C7 S1 Cu1 . . 108.96(9) ?

loop_
_geom_bond_atom_site_label_1
_geom_bond_atom_site_label_2
_geom_bond_site_symmetry_2
_geom_bond_distance
_geom_bond_publ_flag
C1 N2 . 1.353(2) ?
C1 C2 . 1.410(2) ?
C1 C1 7_575 1.435(4) ?
C2 C4 . 1.399(3) ?
C2 C3 . 1.429(2) ?
C3 C3 7_575 1.328(4) ?
C3 H3 . 0.9300 ?
C4 C5 . 1.354(3) ?
C4 H4 . 0.9300 ?
C5 C6 . 1.396(3) ?
C5 H5 . 0.9300 ?
C6 N2 . 1.330(2) ?
C6 H6 . 0.9300 ?
C7 N1 . 1.147(3) ?
C7 S1 . 1.640(2) ?
Cu1 N1 6_557 1.9033(19) ?
Cu1 N2 7_575 2.0893(14) ?
Cu1 N2 . 2.0893(14) ?
Cu1 S1 . 2.3113(9) ?
N1 Cu1 6_657 1.9033(19) ?

loop_
_geom_torsion_atom_site_label_1
_geom_torsion_atom_site_label_2
_geom_torsion_atom_site_label_3
_geom_torsion_atom_site_label_4
_geom_torsion_site_symmetry_1
_geom_torsion_site_symmetry_2
_geom_torsion_site_symmetry_3
_geom_torsion_site_symmetry_4
_geom_torsion
_geom_torsion_publ_flag
N2 C1 C2 C4 . . . . -0.9(2) ?
C1 C1 C2 C4 7_575 . . . -179.14(12) ?
N2 C1 C2 C3 . . . . 178.35(16) ?
C1 C1 C2 C3 7_575 . . . 0.1(2) ?
C4 C2 C3 C3 . . . 7_575 179.09(13) ?
C1 C2 C3 C3 . . . 7_575 -0.2(2) ?
C1 C2 C4 C5 . . . . 0.9(3) ?
C3 C2 C4 C5 . . . . -178.38(19) ?
C2 C4 C5 C6 . . . . 0.4(3) ?
C4 C5 C6 N2 . . . . -1.7(3) ?
S1 C7 N1 Cu1 . . . 6_657 0.00(2) ?
C5 C6 N2 C1 . . . . 1.7(3) ?
C5 C6 N2 Cu1 . . . . 179.08(13) ?
C2 C1 N2 C6 . . . . -0.3(2) ?
C1 C1 N2 C6 7_575 . . . 177.93(12) ?
C2 C1 N2 Cu1 . . . . -178.16(12) ?
C1 C1 N2 Cu1 7_575 . . . 0.08(11) ?
N1 Cu1 N2 C6 6_557 . . . 58.10(18) ?
N2 Cu1 N2 C6 7_575 . . . -177.60(14) ?
S1 Cu1 N2 C6 . . . . -75.07(16) ?
N1 Cu1 N2 C1 6_557 . . . -124.40(10) ?
N2 Cu1 N2 C1 7_575 . . . -0.09(13) ?
S1 Cu1 N2 C1 . . . . 102.44(10) ?
N1 C7 S1 Cu1 . . . . 180.00(2) ?
N1 Cu1 S1 C7 6_557 . . . 0.0 ?
N2 Cu1 S1 C7 7_575 . . . -138.50(4) ?
N2 Cu1 S1 C7 . . . . 138.50(4) ?
